data_7053718
loop_
_publ_author_name
'Fondo, Matilde'
'Garc\'ia-Deibe, Ana M.'
'Ocampo, Noelia'
'Sanmart\'in, Jes\'us'
'Bermejo, Manuel R.'
'Oliveira, Elisabete'
'Lodeiro, Carlos'

_publ_section_title
;
 From dinuclear to tetranuclear zinc complexes through carboxylate donors:
 structural and luminescence studies
;
_journal_issue 2
_journal_name_full 'New Journal of Chemistry'
_journal_page_first 247
_journal_paper_doi 10.1039/b710660b
_journal_volume 32
_journal_year 2008
_chemical_formula_moiety 'C35 H32 N4 O6 Zn2, 2.5(C2 H6 O S), 2(H2 O)'
_chemical_formula_sum 'C40 H49 N4 O9.5 S2.5 Zn2'
_chemical_formula_weight 948.72
_chemical_name_systematic
;
?
;
_space_group_IT_number 14
_symmetry_cell_setting monoclinic
_symmetry_space_group_name_Hall '-P 2yn'
_symmetry_space_group_name_H-M 'P 1 21/n 1'
_atom_sites_solution_hydrogens geom
_atom_sites_solution_primary direct
_atom_sites_solution_secondary difmap
_audit_creation_method SHELXL-97
_cell_angle_alpha 90.00
_cell_angle_beta 106.691(3)
_cell_angle_gamma 90.00
_cell_formula_units_Z 4
_cell_length_a 15.004(2)
_cell_length_b 14.696(2)
_cell_length_c 20.069(3)
_cell_measurement_reflns_used 1749
_cell_measurement_temperature 100(2)
_cell_measurement_theta_max 26.21
_cell_measurement_theta_min 2.72
_cell_volume 4238.7(10)
_computing_cell_refinement 'BRUKER Smart'
_computing_data_collection 'BRUKER Smart'
_computing_molecular_graphics 'ORTEP3 for Windows (Farrugia, 1997)'
_computing_publication_material 'Wingx (Farrugia, 1997)'
_computing_structure_refinement 'SHELXL-97 (Sheldrick, 1997)'
_computing_structure_solution 'SIR92 (Altomare, 1993)'
_diffrn_ambient_temperature 100(2)
_diffrn_measured_fraction_theta_full 0.998
_diffrn_measured_fraction_theta_max 0.998
_diffrn_measurement_device_type 'Smart-CCD-1000 BRUKER'
_diffrn_measurement_method 'omega scans'
_diffrn_radiation_monochromator graphite
_diffrn_radiation_source 'fine-focus sealed tube'
_diffrn_radiation_type MoK\a
_diffrn_radiation_wavelength 0.71073
_diffrn_reflns_av_R_equivalents 0.0305
_diffrn_reflns_av_sigmaI/netI 0.0385
_diffrn_reflns_limit_h_max 17
_diffrn_reflns_limit_h_min -18
_diffrn_reflns_limit_k_max 18
_diffrn_reflns_limit_k_min 0
_diffrn_reflns_limit_l_max 25
_diffrn_reflns_limit_l_min 0
_diffrn_reflns_number 35811
_diffrn_reflns_theta_full 26.41
_diffrn_reflns_theta_max 26.41
_diffrn_reflns_theta_min 1.98
_diffrn_standards_decay_% 'not significant'
_exptl_absorpt_coefficient_mu 1.314
_exptl_absorpt_correction_T_max 1.00000
_exptl_absorpt_correction_T_min 0.743108
_exptl_absorpt_correction_type multi-scan
_exptl_absorpt_process_details SADABS
_exptl_crystal_colour yellow
_exptl_crystal_density_diffrn 1.487
_exptl_crystal_density_method 'not measured'
_exptl_crystal_description prism
_exptl_crystal_F_000 1972
_exptl_crystal_size_max 0.43
_exptl_crystal_size_mid 0.41
_exptl_crystal_size_min 0.23
_refine_diff_density_max 1.081
_refine_diff_density_min -0.682
_refine_diff_density_rms 0.089
_refine_ls_extinction_method none
_refine_ls_goodness_of_fit_ref 1.060
_refine_ls_hydrogen_treatment constr
_refine_ls_matrix_type full
_refine_ls_number_parameters 559
_refine_ls_number_reflns 8693
_refine_ls_number_restraints 0
_refine_ls_restrained_S_all 1.060
_refine_ls_R_factor_all 0.0802
_refine_ls_R_factor_gt 0.0460
_refine_ls_shift/su_max 0.001
_refine_ls_shift/su_mean 0.000
_refine_ls_structure_factor_coef Fsqd
_refine_ls_weighting_details 'calc w=1/[\s^2^(Fo^2^)+(0.0499P)^2^+11.2687P] where P=(Fo^2^+2Fc^2^)/3'
_refine_ls_weighting_scheme calc
_refine_ls_wR_factor_gt 0.1128
_refine_ls_wR_factor_ref 0.1351
_reflns_number_gt 6102
_reflns_number_total 8693
_reflns_threshold_expression >2sigma(I)
_cod_data_source_file b710660bsup1.cif
_cod_data_source_block 1.2H2O2.5DMSO
_cod_depositor_comments
;
The following automatic conversions were performed:

'_symmetry_cell_setting' value 'Monoclinic' changed to 'monoclinic'
according to /home/saulius/struct/CIF-dictionaries/cif_core.dic
dictionary named 'cif_core.dic' version 2.4.2 from 2011-04-26.

Automatic conversion script
Id: cif_fix_values 1891 2012-01-12 08:04:46Z andrius 

The following automatic conversions were performed:

'_exptl_absorpt_correction_type' value 'multi-scans' was replaced
with the value 'multi-scan' as specified in the replacement file
'src/cod-tools/trunk/data/replacement-values/replacement_values.lst'.

Automatic conversion script
Id: cif_fix_values 5376 2017-05-30 11:51:03Z andrius 

The following automatic conversions were performed:

'_refine_ls_hydrogen_treatment' value 'const' was replaced with the
value 'constr' as specified in the replacement file
'src/cod-tools/trunk/data/replacement-values/replacement_values.lst'.

Automatic conversion script
Id: cif_fix_values 5376 2017-05-30 11:51:03Z andrius 
;
_cod_original_cell_volume 4238.6(11)
_cod_original_sg_symbol_H-M P2(1)/n
_cod_original_formula_sum 'C40 H49 N4 O9.50 S2.50 Zn2'
_cod_database_code 7053718

loop_
_symmetry_equiv_pos_as_xyz
'x, y, z'
'-x+1/2, y+1/2, -z+1/2'
'-x, -y, -z'
'x-1/2, -y-1/2, z-1/2'

loop_
_atom_site_label
_atom_site_type_symbol
_atom_site_fract_x
_atom_site_fract_y
_atom_site_fract_z
_atom_site_U_iso_or_equiv
_atom_site_adp_type
_atom_site_occupancy
_atom_site_symmetry_multiplicity
_atom_site_calc_flag
_atom_site_refinement_flags
_atom_site_disorder_assembly
_atom_site_disorder_group
Zn11 Zn 0.77406(3) 0.26703(3) 0.72004(2) 0.02500(12) Uani 1 1 d . . .
Zn12 Zn 0.98472(3) 0.26662(3) 0.70410(2) 0.02694(12) Uani 1 1 d . . .
O101 O 0.6898(2) 0.2030(2) 0.63951(15) 0.0355(7) Uani 1 1 d . . .
O102 O 0.9884(2) 0.2239(2) 0.61129(15) 0.0384(7) Uani 1 1 d . . .
O103 O 0.85603(18) 0.31530(16) 0.66563(13) 0.0244(5) Uani 1 1 d . . .
N101 N 0.6640(2) 0.3103(2) 0.75194(17) 0.0291(7) Uani 1 1 d . . .
N102 N 1.1203(2) 0.3049(2) 0.72718(18) 0.0320(8) Uani 1 1 d . . .
N103 N 0.8445(2) 0.3774(2) 0.80224(16) 0.0283(7) Uani 1 1 d . . .
N104 N 0.9956(2) 0.3686(2) 0.79828(17) 0.0296(7) Uani 1 1 d . . .
O11 O 0.83780(18) 0.16025(18) 0.77525(15) 0.0319(6) Uani 1 1 d . . .
O12 O 0.97799(19) 0.15488(18) 0.75684(15) 0.0334(6) Uani 1 1 d . . .
C10 C 0.9185(3) 0.1285(3) 0.7855(2) 0.0270(8) Uani 1 1 d . . .
C11 C 0.9474(3) 0.0534(2) 0.8384(2) 0.0258(8) Uani 1 1 d . . .
C12 C 0.8826(3) 0.0114(2) 0.8657(2) 0.0268(8) Uani 1 1 d . . .
H12 H 0.8194 0.0303 0.8512 0.032 Uiso 1 1 calc R . .
C13 C 0.9100(3) -0.0582(3) 0.9139(2) 0.0286(8) Uani 1 1 d . . .
H13 H 0.8653 -0.0881 0.9315 0.034 Uiso 1 1 calc R . .
C14 C 1.0032(3) -0.0842(2) 0.9366(2) 0.0280(8) Uani 1 1 d . . .
C140 C 1.0308(3) -0.1568(3) 0.9900(2) 0.0346(9) Uani 1 1 d . . .
H140 H 0.9835 -0.1844 1.0060 0.041 Uiso 1 1 calc R . .
O14 O 1.1094(3) -0.1827(2) 1.01398(18) 0.0523(9) Uani 1 1 d . . .
C15 C 1.0681(3) -0.0404(3) 0.9106(2) 0.0330(9) Uani 1 1 d . . .
H15 H 1.1318 -0.0575 0.9264 0.040 Uiso 1 1 calc R . .
C16 C 1.0406(3) 0.0276(3) 0.8619(2) 0.0330(9) Uani 1 1 d . . .
H16 H 1.0854 0.0572 0.8442 0.040 Uiso 1 1 calc R . .
C100 C 0.6018(3) 0.1847(3) 0.6290(2) 0.0313(9) Uani 1 1 d . . .
C101 C 0.5583(3) 0.1226(3) 0.5754(2) 0.0390(10) Uani 1 1 d . . .
H101 H 0.5935 0.0970 0.5475 0.047 Uiso 1 1 calc R . .
C102 C 0.4661(3) 0.0985(3) 0.5630(3) 0.0456(12) Uani 1 1 d . . .
H102 H 0.4395 0.0551 0.5279 0.055 Uiso 1 1 calc R . .
C103 C 0.4114(3) 0.1366(3) 0.6011(3) 0.0472(12) Uani 1 1 d . . .
H103 H 0.3479 0.1198 0.5922 0.057 Uiso 1 1 calc R . .
C104 C 0.4511(3) 0.1989(3) 0.6519(3) 0.0418(11) Uani 1 1 d . . .
H104 H 0.4137 0.2262 0.6774 0.050 Uiso 1 1 calc R . .
C105 C 0.5456(3) 0.2237(3) 0.6672(2) 0.0319(9) Uani 1 1 d . . .
C106 C 0.5791(3) 0.2870(3) 0.7243(2) 0.0311(9) Uani 1 1 d . . .
H106 H 0.5339 0.3138 0.7430 0.037 Uiso 1 1 calc R . .
C107 C 0.6852(3) 0.3734(3) 0.8108(2) 0.0377(10) Uani 1 1 d . . .
H10A H 0.7018 0.3390 0.8550 0.045 Uiso 1 1 calc R . .
H10B H 0.6300 0.4113 0.8089 0.045 Uiso 1 1 calc R . .
C108 C 0.7663(3) 0.4339(3) 0.8074(2) 0.0331(9) Uani 1 1 d . . .
H10C H 0.7466 0.4746 0.7664 0.040 Uiso 1 1 calc R . .
H10D H 0.7858 0.4723 0.8497 0.040 Uiso 1 1 calc R . .
C109 C 0.8960(3) 0.3355(3) 0.8697(2) 0.0378(10) Uani 1 1 d . . .
H10E H 0.8690 0.2757 0.8757 0.045 Uiso 1 1 calc R . .
H10F H 0.8943 0.3754 0.9091 0.045 Uiso 1 1 calc R . .
C110 C 0.9955(3) 0.3248(3) 0.8654(2) 0.0381(10) Uani 1 1 d . . .
H11A H 1.0401 0.3554 0.9051 0.046 Uiso 1 1 calc R . .
H11B H 1.0125 0.2597 0.8656 0.046 Uiso 1 1 calc R . .
C111 C 1.0849(3) 0.4158(3) 0.8039(2) 0.0365(10) Uani 1 1 d . . .
H11C H 1.1071 0.4462 0.8497 0.044 Uiso 1 1 calc R . .
H11D H 1.0757 0.4627 0.7672 0.044 Uiso 1 1 calc R . .
C112 C 1.1568(3) 0.3466(3) 0.7960(2) 0.0379(10) Uani 1 1 d . . .
H11E H 1.2169 0.3771 0.7997 0.045 Uiso 1 1 calc R . .
H11F H 1.1668 0.2997 0.8328 0.045 Uiso 1 1 calc R . .
C113 C 1.1715(3) 0.3028(3) 0.6857(2) 0.0355(10) Uani 1 1 d . . .
H113 H 1.2332 0.3251 0.7032 0.043 Uiso 1 1 calc R . .
C114 C 1.1441(3) 0.2698(3) 0.6153(2) 0.0309(9) Uani 1 1 d . . .
C115 C 1.2102(3) 0.2759(3) 0.5776(3) 0.0387(10) Uani 1 1 d . . .
H115 H 1.2701 0.2996 0.6004 0.046 Uiso 1 1 calc R . .
C116 C 1.1915(3) 0.2491(3) 0.5098(3) 0.0438(11) Uani 1 1 d . . .
H116 H 1.2380 0.2527 0.4862 0.053 Uiso 1 1 calc R . .
C117 C 1.1034(3) 0.2165(3) 0.4763(2) 0.0403(11) Uani 1 1 d . . .
H117 H 1.0890 0.1986 0.4289 0.048 Uiso 1 1 calc R . .
C118 C 1.0362(3) 0.2097(3) 0.5107(2) 0.0372(10) Uani 1 1 d . . .
H118 H 0.9763 0.1872 0.4863 0.045 Uiso 1 1 calc R . .
C119 C 1.0537(3) 0.2350(3) 0.5809(2) 0.0308(9) Uani 1 1 d . . .
C120 C 0.9165(3) 0.4325(3) 0.7840(2) 0.0280(8) Uani 1 1 d . . .
H120 H 0.9333 0.4854 0.8166 0.034 Uiso 1 1 calc R . .
C121 C 0.8854(3) 0.4672(2) 0.71037(19) 0.0237(7) Uani 1 1 d . . .
C122 C 0.8831(3) 0.5604(3) 0.6976(2) 0.0286(8) Uani 1 1 d . . .
H122 H 0.9029 0.6015 0.7355 0.034 Uiso 1 1 calc R . .
C123 C 0.8522(3) 0.5940(3) 0.6303(2) 0.0316(9) Uani 1 1 d . . .
H123 H 0.8507 0.6578 0.6222 0.038 Uiso 1 1 calc R . .
C124 C 0.8235(3) 0.5338(3) 0.5750(2) 0.0299(9) Uani 1 1 d . . .
H124 H 0.8021 0.5566 0.5288 0.036 Uiso 1 1 calc R . .
C125 C 0.8258(3) 0.4406(3) 0.5865(2) 0.0269(8) Uani 1 1 d . . .
H125 H 0.8070 0.3999 0.5482 0.032 Uiso 1 1 calc R . .
C126 C 0.8559(2) 0.4065(2) 0.65437(19) 0.0229(8) Uani 1 1 d . . .
S1S S 0.56210(10) 0.53209(9) 0.18979(9) 0.0589(4) Uani 1 1 d . . .
O1S O 0.6009(3) 0.6260(3) 0.2029(3) 0.0989(18) Uani 1 1 d . . .
C10S C 0.6558(4) 0.4549(4) 0.2153(4) 0.0678(17) Uani 1 1 d . . .
H10G H 0.7025 0.4702 0.1916 0.102 Uiso 1 1 calc R . .
H10H H 0.6330 0.3929 0.2028 0.102 Uiso 1 1 calc R . .
H10I H 0.6839 0.4587 0.2658 0.102 Uiso 1 1 calc R . .
C11S C 0.5460(9) 0.5119(5) 0.1024(4) 0.153(5) Uani 1 1 d . . .
H11G H 0.5026 0.5569 0.0748 0.229 Uiso 1 1 calc R . .
H11H H 0.5205 0.4507 0.0906 0.229 Uiso 1 1 calc R . .
H11I H 0.6059 0.5167 0.0921 0.229 Uiso 1 1 calc R . .
S2S S 0.36594(15) 0.10832(15) 0.91268(12) 0.0419(7) Uani 0.542(4) 1 d P A 1
S2S' S 0.3476(2) 0.0492(3) 0.86404(19) 0.0670(12) Uani 0.458(4) 1 d P A 2
O2S O 0.2659(3) 0.0783(5) 0.8933(3) 0.127(2) Uani 1 1 d . . .
C20S C 0.4240(7) 0.0112(6) 0.9078(7) 0.162(5) Uani 1 1 d . . .
H20A H 0.3915 -0.0405 0.9211 0.243 Uiso 0.542(4) 1 calc PR A 1
H20B H 0.4873 0.0150 0.9394 0.243 Uiso 0.542(4) 1 calc PR A 1
H20C H 0.4269 0.0027 0.8600 0.243 Uiso 0.542(4) 1 calc PR A 1
H20D H 0.4440 0.0474 0.9505 0.243 Uiso 0.458(4) 1 calc PR A 2
H20E H 0.4741 0.0094 0.8854 0.243 Uiso 0.458(4) 1 calc PR A 2
H20F H 0.4095 -0.0509 0.9192 0.243 Uiso 0.458(4) 1 calc PR A 2
C21S C 0.3816(5) 0.1682(5) 0.8437(4) 0.084(2) Uani 1 1 d . . .
H21A H 0.3508 0.2275 0.8408 0.127 Uiso 0.542(4) 1 calc PR A 1
H21B H 0.3547 0.1342 0.8006 0.127 Uiso 0.542(4) 1 calc PR A 1
H21C H 0.4483 0.1773 0.8502 0.127 Uiso 0.542(4) 1 calc PR A 1
H21D H 0.3671 0.2117 0.8761 0.127 Uiso 0.458(4) 1 calc PR A 2
H21E H 0.3468 0.1844 0.7959 0.127 Uiso 0.458(4) 1 calc PR A 2
H21F H 0.4485 0.1700 0.8485 0.127 Uiso 0.458(4) 1 calc PR A 2
S3S S 0.7300(3) 0.59839(17) 0.00928(14) 0.0771(11) Uani 0.50 1 d P B 3
O3S O 0.7077(9) 0.5707(9) 0.0620(7) 0.043(3) Uiso 0.25 1 d P B 3
O3S' O 0.7986(9) 0.5526(9) 0.0322(7) 0.042(3) Uiso 0.25 1 d P B 3
C30S C 0.7393(8) 0.7181(6) -0.0011(5) 0.044(3) Uani 0.50 1 d P B 3
H30A H 0.7673 0.7461 0.0444 0.066 Uiso 0.50 1 calc PR B 3
H30B H 0.6773 0.7438 -0.0218 0.066 Uiso 0.50 1 calc PR B 3
H30C H 0.7785 0.7301 -0.0317 0.066 Uiso 0.50 1 calc PR B 3
C31S C 0.6734(6) 0.5722(6) -0.0801(5) 0.040(2) Uani 0.50 1 d P B 3
H31A H 0.7128 0.5918 -0.1089 0.060 Uiso 0.50 1 calc PR B 3
H31B H 0.6136 0.6040 -0.0951 0.060 Uiso 0.50 1 calc PR B 3
H31C H 0.6629 0.5064 -0.0853 0.060 Uiso 0.50 1 calc PR B 3
O1W O 0.7962(6) 0.1778(7) 0.5415(5) 0.079(3) Uani 0.50 1 d P C 4
H1WA H 0.8482 0.2009 0.5648 0.080 Uiso 0.50 1 d P D 4
H1WB H 0.7650 0.1836 0.5721 0.080 Uiso 0.50 1 d P E 4
O2W O 0.8220(6) 0.7975(7) 0.0547(5) 0.086(3) Uani 0.50 1 d P F 5
H2WA H 0.7816 0.8417 0.0774 0.080 Uiso 0.50 1 d P G 5
H2WB H 0.7791 0.7511 0.0218 0.080 Uiso 0.50 1 d P H 5

loop_
_atom_site_aniso_label
_atom_site_aniso_U_11
_atom_site_aniso_U_22
_atom_site_aniso_U_33
_atom_site_aniso_U_23
_atom_site_aniso_U_13
_atom_site_aniso_U_12
Zn11 0.0264(2) 0.0246(2) 0.0262(2) 0.00178(18) 0.01115(18) 0.00034(18)
Zn12 0.0265(2) 0.0255(2) 0.0320(3) 0.00033(19) 0.01344(19) -0.00182(18)
O101 0.0358(16) 0.0384(16) 0.0336(16) -0.0044(13) 0.0121(13) -0.0058(13)
O102 0.0326(15) 0.0486(18) 0.0405(17) -0.0133(14) 0.0208(13) -0.0126(13)
O103 0.0292(14) 0.0208(13) 0.0250(13) -0.0016(10) 0.0109(11) -0.0024(11)
N101 0.0317(18) 0.0273(17) 0.0304(18) 0.0038(14) 0.0125(15) 0.0035(14)
N102 0.0292(18) 0.0289(17) 0.038(2) -0.0012(15) 0.0101(15) -0.0018(14)
N103 0.0339(18) 0.0300(17) 0.0234(17) 0.0012(13) 0.0120(14) 0.0003(14)
N104 0.0302(17) 0.0290(17) 0.0279(18) -0.0019(14) 0.0056(14) 0.0002(14)
O11 0.0298(15) 0.0301(14) 0.0379(16) 0.0077(12) 0.0129(13) 0.0020(12)
O12 0.0348(16) 0.0280(14) 0.0442(17) 0.0051(13) 0.0222(14) 0.0033(12)
C10 0.032(2) 0.0226(18) 0.028(2) -0.0038(16) 0.0119(17) -0.0021(16)
C11 0.029(2) 0.0207(18) 0.028(2) -0.0030(15) 0.0093(16) 0.0015(15)
C12 0.0268(19) 0.0245(19) 0.029(2) -0.0016(16) 0.0084(16) 0.0011(15)
C13 0.033(2) 0.0235(19) 0.032(2) -0.0040(16) 0.0135(17) -0.0017(16)
C14 0.036(2) 0.0206(18) 0.027(2) -0.0038(15) 0.0084(17) 0.0020(16)
C140 0.043(3) 0.027(2) 0.030(2) -0.0031(17) 0.0059(19) 0.0064(18)
O14 0.058(2) 0.045(2) 0.051(2) 0.0094(16) 0.0099(17) 0.0140(17)
C15 0.026(2) 0.032(2) 0.041(2) 0.0011(18) 0.0094(18) 0.0065(17)
C16 0.027(2) 0.031(2) 0.044(2) 0.0031(18) 0.0146(18) 0.0019(17)
C100 0.033(2) 0.0246(19) 0.033(2) 0.0098(17) 0.0041(18) -0.0005(16)
C101 0.044(3) 0.029(2) 0.037(2) 0.0077(18) 0.001(2) -0.0015(19)
C102 0.051(3) 0.030(2) 0.044(3) 0.014(2) -0.006(2) -0.006(2)
C103 0.027(2) 0.038(2) 0.066(3) 0.016(2) -0.003(2) -0.0035(19)
C104 0.034(2) 0.034(2) 0.054(3) 0.017(2) 0.008(2) 0.0074(19)
C105 0.029(2) 0.026(2) 0.038(2) 0.0140(18) 0.0060(18) 0.0005(16)
C106 0.030(2) 0.028(2) 0.037(2) 0.0091(17) 0.0118(18) 0.0077(16)
C107 0.045(3) 0.041(2) 0.035(2) -0.0016(19) 0.023(2) 0.001(2)
C108 0.041(2) 0.033(2) 0.029(2) -0.0055(17) 0.0155(19) 0.0029(18)
C109 0.048(3) 0.041(2) 0.023(2) 0.0023(18) 0.0086(19) 0.003(2)
C110 0.046(3) 0.040(2) 0.025(2) -0.0008(18) 0.0041(19) 0.002(2)
C111 0.035(2) 0.036(2) 0.035(2) -0.0077(19) 0.0051(19) -0.0052(18)
C112 0.030(2) 0.043(2) 0.037(2) -0.005(2) 0.0037(18) -0.0031(19)
C113 0.024(2) 0.029(2) 0.053(3) 0.0021(19) 0.0110(19) -0.0037(17)
C114 0.029(2) 0.0239(18) 0.043(2) 0.0056(18) 0.0168(18) 0.0023(17)
C115 0.029(2) 0.034(2) 0.058(3) 0.014(2) 0.020(2) 0.0036(18)
C116 0.045(3) 0.048(3) 0.050(3) 0.015(2) 0.031(2) 0.010(2)
C117 0.045(3) 0.041(3) 0.043(3) 0.005(2) 0.027(2) 0.004(2)
C118 0.038(2) 0.035(2) 0.044(3) 0.0006(19) 0.021(2) 0.0006(18)
C119 0.031(2) 0.0269(19) 0.040(2) 0.0013(18) 0.0198(18) 0.0011(17)
C120 0.030(2) 0.029(2) 0.025(2) -0.0067(16) 0.0075(16) -0.0010(16)
C121 0.0245(18) 0.0242(18) 0.0235(18) -0.0010(15) 0.0085(15) -0.0003(15)
C122 0.029(2) 0.0246(19) 0.033(2) -0.0074(16) 0.0102(17) -0.0046(16)
C123 0.037(2) 0.0215(19) 0.038(2) 0.0014(17) 0.0145(19) -0.0019(16)
C124 0.030(2) 0.032(2) 0.030(2) 0.0060(17) 0.0117(17) -0.0007(17)
C125 0.032(2) 0.0274(19) 0.025(2) -0.0032(15) 0.0127(17) -0.0052(16)
C126 0.0214(18) 0.0230(18) 0.0252(19) -0.0026(15) 0.0079(15) -0.0017(14)
S1S 0.0520(8) 0.0358(6) 0.0941(11) -0.0019(7) 0.0295(8) -0.0008(6)
O1S 0.079(3) 0.030(2) 0.194(6) -0.006(3) 0.049(3) -0.005(2)
C10S 0.057(3) 0.039(3) 0.119(5) 0.004(3) 0.042(4) 0.004(2)
C11S 0.329(15) 0.052(4) 0.058(4) 0.017(4) 0.026(7) 0.074(7)
S2S 0.0379(12) 0.0436(13) 0.0479(14) -0.0091(10) 0.0179(10) -0.0038(9)
S2S' 0.058(2) 0.069(2) 0.073(2) -0.0067(18) 0.0179(17) -0.0158(17)
O2S 0.046(3) 0.235(7) 0.098(4) 0.033(4) 0.019(3) -0.010(4)
C20S 0.121(7) 0.094(6) 0.327(16) 0.092(8) 0.153(10) 0.054(6)
C21S 0.082(5) 0.067(4) 0.106(6) 0.021(4) 0.030(4) -0.003(4)
S3S 0.167(4) 0.0266(12) 0.0303(13) -0.0009(10) 0.0165(17) 0.0111(16)
C30S 0.062(7) 0.042(5) 0.018(4) -0.017(4) -0.005(4) 0.002(5)
C31S 0.027(4) 0.036(5) 0.057(6) -0.030(4) 0.011(4) 0.002(4)
O1W 0.057(5) 0.109(8) 0.082(7) -0.057(6) 0.039(5) -0.028(5)
O2W 0.062(5) 0.096(7) 0.091(7) 0.006(6) 0.008(5) 0.010(5)

loop_
_atom_type_symbol
_atom_type_description
_atom_type_scat_dispersion_real
_atom_type_scat_dispersion_imag
_atom_type_scat_source
C C 0.0033 0.0016 'International Tables Vol C Tables 4.2.6.8 and 6.1.1.4'
H H 0.0000 0.0000 'International Tables Vol C Tables 4.2.6.8 and 6.1.1.4'
N N 0.0061 0.0033 'International Tables Vol C Tables 4.2.6.8 and 6.1.1.4'
O O 0.0106 0.0060 'International Tables Vol C Tables 4.2.6.8 and 6.1.1.4'
Zn Zn 0.2839 1.4301 'International Tables Vol C Tables 4.2.6.8 and 6.1.1.4'
S S 0.1246 0.1234 'International Tables Vol C Tables 4.2.6.8 and 6.1.1.4'

loop_
_geom_angle_atom_site_label_1
_geom_angle_atom_site_label_2
_geom_angle_atom_site_label_3
_geom_angle
O101 Zn11 O103 94.12(11)
O101 Zn11 O11 99.87(12)
O103 Zn11 O11 108.09(11)
O101 Zn11 N101 91.11(13)
O103 Zn11 N101 138.07(12)
O11 Zn11 N101 111.89(12)
O101 Zn11 N103 163.43(12)
O103 Zn11 N103 85.10(11)
O11 Zn11 N103 96.09(12)
N101 Zn11 N103 78.74(12)
O12 Zn12 O102 105.07(12)
O12 Zn12 O103 108.25(11)
O102 Zn12 O103 92.01(12)
O12 Zn12 N102 108.10(13)
O102 Zn12 N102 90.35(13)
O103 Zn12 N102 141.56(12)
O12 Zn12 N104 95.78(12)
O102 Zn12 N104 158.72(12)
O103 Zn12 N104 85.39(11)
N102 Zn12 N104 78.95(13)
C100 O101 Zn11 127.6(3)
C119 O102 Zn12 128.8(3)
C126 O103 Zn11 118.0(2)
C126 O103 Zn12 111.9(2)
Zn11 O103 Zn12 109.94(12)
C106 N101 C107 118.5(3)
C106 N101 Zn11 125.2(3)
C107 N101 Zn11 116.4(3)
C113 N102 C112 119.3(4)
C113 N102 Zn12 126.2(3)
C112 N102 Zn12 114.2(3)
C108 N103 C120 111.3(3)
C108 N103 C109 112.8(3)
C120 N103 C109 103.2(3)
C108 N103 Zn11 103.5(2)
C120 N103 Zn11 114.8(2)
C109 N103 Zn11 111.5(2)
C120 N104 C111 112.1(3)
C120 N104 C110 103.9(3)
C111 N104 C110 111.6(3)
C120 N104 Zn12 112.2(2)
C111 N104 Zn12 102.1(2)
C110 N104 Zn12 115.3(2)
C10 O11 Zn11 131.8(2)
C10 O12 Zn12 131.0(3)
O12 C10 O11 126.1(4)
O12 C10 C11 116.8(3)
O11 C10 C11 117.1(3)
C12 C11 C16 119.5(4)
C12 C11 C10 120.8(3)
C16 C11 C10 119.7(3)
C13 C12 C11 120.1(4)
C13 C12 H12 119.9
C11 C12 H12 119.9
C12 C13 C14 119.9(4)
C12 C13 H13 120.0
C14 C13 H13 120.0
C15 C14 C13 119.7(4)
C15 C14 C140 121.7(4)
C13 C14 C140 118.6(4)
O14 C140 C14 123.7(4)
O14 C140 H140 118.1
C14 C140 H140 118.1
C16 C15 C14 120.3(4)
C16 C15 H15 119.8
C14 C15 H15 119.8
C15 C16 C11 120.3(4)
C15 C16 H16 119.8
C11 C16 H16 119.8
O101 C100 C105 124.2(4)
O101 C100 C101 118.6(4)
C105 C100 C101 117.2(4)
C102 C101 C100 121.3(5)
C102 C101 H101 119.3
C100 C101 H101 119.3
C101 C102 C103 121.2(5)
C101 C102 H102 119.4
C103 C102 H102 119.4
C104 C103 C102 118.6(4)
C104 C103 H103 120.7
C102 C103 H103 120.7
C103 C104 C105 121.9(5)
C103 C104 H104 119.0
C105 C104 H104 119.0
C104 C105 C100 119.7(4)
C104 C105 C106 115.9(4)
C100 C105 C106 124.3(4)
N101 C106 C105 126.1(4)
N101 C106 H106 116.9
C105 C106 H106 116.9
N101 C107 C108 109.0(3)
N101 C107 H10A 109.9
C108 C107 H10A 109.9
N101 C107 H10B 109.9
C108 C107 H10B 109.9
H10A C107 H10B 108.3
N103 C108 C107 109.8(3)
N103 C108 H10C 109.7
C107 C108 H10C 109.7
N103 C108 H10D 109.7
C107 C108 H10D 109.7
H10C C108 H10D 108.2
N103 C109 C110 104.6(3)
N103 C109 H10E 110.8
C110 C109 H10E 110.8
N103 C109 H10F 110.8
C110 C109 H10F 110.8
H10E C109 H10F 108.9
N104 C110 C109 105.1(3)
N104 C110 H11A 110.7
C109 C110 H11A 110.7
N104 C110 H11B 110.7
C109 C110 H11B 110.7
H11A C110 H11B 108.8
N104 C111 C112 109.4(3)
N104 C111 H11C 109.8
C112 C111 H11C 109.8
N104 C111 H11D 109.8
C112 C111 H11D 109.8
H11C C111 H11D 108.2
N102 C112 C111 107.1(3)
N102 C112 H11E 110.3
C111 C112 H11E 110.3
N102 C112 H11F 110.3
C111 C112 H11F 110.3
H11E C112 H11F 108.6
N102 C113 C114 126.1(4)
N102 C113 H113 116.9
C114 C113 H113 116.9
C115 C114 C119 118.7(4)
C115 C114 C113 117.3(4)
C119 C114 C113 124.0(4)
C116 C115 C114 122.7(4)
C116 C115 H115 118.7
C114 C115 H115 118.7
C115 C116 C117 118.5(4)
C115 C116 H116 120.7
C117 C116 H116 120.7
C118 C117 C116 121.0(4)
C118 C117 H117 119.5
C116 C117 H117 119.5
C117 C118 C119 121.9(4)
C117 C118 H118 119.1
C119 C118 H118 119.1
O102 C119 C118 119.0(4)
O102 C119 C114 123.8(4)
C118 C119 C114 117.2(4)
N104 C120 N103 102.0(3)
N104 C120 C121 114.3(3)
N103 C120 C121 112.8(3)
N104 C120 H120 109.2
N103 C120 H120 109.2
C121 C120 H120 109.2
C122 C121 C126 119.5(3)
C122 C121 C120 119.9(3)
C126 C121 C120 120.5(3)
C123 C122 C121 120.9(4)
C123 C122 H122 119.5
C121 C122 H122 119.5
C122 C123 C124 119.5(4)
C122 C123 H123 120.3
C124 C123 H123 120.3
C125 C124 C123 120.6(4)
C125 C124 H124 119.7
C123 C124 H124 119.7
C124 C125 C126 120.1(4)
C124 C125 H125 120.0
C126 C125 H125 120.0
O103 C126 C125 120.0(3)
O103 C126 C121 120.6(3)
C125 C126 C121 119.4(3)
O1S S1S C11S 105.8(4)
O1S S1S C10S 107.8(3)
C11S S1S C10S 93.0(4)
S1S C10S H10G 109.5
S1S C10S H10H 109.5
H10G C10S H10H 109.5
S1S C10S H10I 109.5
H10G C10S H10I 109.5
H10H C10S H10I 109.5
S1S C11S H11G 109.5
S1S C11S H11H 109.5
H11G C11S H11H 109.5
S1S C11S H11I 109.5
H11G C11S H11I 109.5
H11H C11S H11I 109.5
O2S S2S C20S 103.3(5)
O2S S2S C21S 107.4(4)
C20S S2S C21S 101.2(4)
C20S S2S' O2S 118.7(5)
C20S S2S' C21S 106.9(5)
O2S S2S' C21S 96.7(4)
S2S O2S S2S' 49.1(2)
S2S' C20S S2S 48.1(3)
S2S' C20S H20A 95.9
S2S C20S H20A 109.5
S2S' C20S H20B 151.8
S2S C20S H20B 109.5
H20A C20S H20B 109.5
S2S' C20S H20C 71.6
S2S C20S H20C 109.5
H20A C20S H20C 109.5
H20B C20S H20C 109.5
S2S' C20S H20D 109.5
S2S C20S H20D 61.5
H20A C20S H20D 103.5
H20B C20S H20D 53.6
H20C C20S H20D 146.8
S2S' C20S H20E 109.5
S2S C20S H20E 121.7
H20A C20S H20E 127.7
H20B C20S H20E 64.6
H20C C20S H20E 45.0
H20D C20S H20E 109.5
S2S' C20S H20F 109.5
S2S C20S H20F 128.3
H20A C20S H20F 18.9
H20B C20S H20F 98.1
H20C C20S H20F 100.7
H20D C20S H20F 109.5
H20E C20S H20F 109.5
S2S C21S S2S' 40.97(19)
S2S C21S H21A 109.5
S2S' C21S H21A 132.9
S2S C21S H21B 109.5
S2S' C21S H21B 69.6
H21A C21S H21B 109.5
S2S C21S H21C 109.5
S2S' C21S H21C 115.0
H21A C21S H21C 109.5
H21B C21S H21C 109.5
S2S C21S H21D 72.0
S2S' C21S H21D 109.5
H21A C21S H21D 43.0
H21B C21S H21D 143.6
H21C C21S H21D 103.6
S2S C21S H21E 139.2
S2S' C21S H21E 109.5
H21A C21S H21E 67.4
H21B C21S H21E 44.9
H21C C21S H21E 109.5
H21D C21S H21E 109.5
S2S C21S H21F 107.9
S2S' C21S H21F 109.5
H21A C21S H21F 115.8
H21B C21S H21F 104.6
H21C C21S H21F 6.6
H21D C21S H21F 109.5
H21E C21S H21F 109.5
O3S' S3S O3S 84.4(8)
O3S' S3S C30S 120.6(8)
O3S S3S C30S 117.7(7)
O3S' S3S C31S 111.7(7)
O3S S3S C31S 127.2(7)
C30S S3S C31S 97.2(4)
S3S O3S O3S' 46.2(6)
S3S O3S' O3S 49.3(6)
S3S C30S H30A 109.5
S3S C30S H30B 109.5
H30A C30S H30B 109.5
S3S C30S H30C 109.5
H30A C30S H30C 109.5
H30B C30S H30C 109.5
S3S C31S H31A 109.5
S3S C31S H31B 109.5
H31A C31S H31B 109.5
S3S C31S H31C 109.5
H31A C31S H31C 109.5
H31B C31S H31C 109.5
H1WA O1W H1WB 99.5
H2WA O2W H2WB 110.2

loop_
_geom_bond_atom_site_label_1
_geom_bond_atom_site_label_2
_geom_bond_distance
Zn11 O101 1.980(3)
Zn11 O103 1.995(3)
Zn11 O11 1.999(3)
Zn11 N101 2.036(3)
Zn11 N103 2.338(3)
Zn12 O12 1.972(3)
Zn12 O102 1.981(3)
Zn12 O103 1.995(3)
Zn12 N102 2.032(3)
Zn12 N104 2.381(3)
O101 C100 1.303(5)
O102 C119 1.305(5)
O103 C126 1.358(4)
N101 C106 1.281(5)
N101 C107 1.463(5)
N102 C113 1.285(5)
N102 C112 1.465(5)
N103 C108 1.466(5)
N103 C120 1.478(5)
N103 C109 1.486(5)
N104 C120 1.476(5)
N104 C111 1.483(5)
N104 C110 1.494(5)
O11 C10 1.258(5)
O12 C10 1.254(5)
C10 C11 1.506(5)
C11 C12 1.390(5)
C11 C16 1.395(5)
C12 C13 1.386(5)
C12 H12 0.9500
C13 C14 1.394(5)
C13 H13 0.9500
C14 C15 1.388(6)
C14 C140 1.484(6)
C140 O14 1.200(5)
C140 H140 0.9500
C15 C16 1.376(6)
C15 H15 0.9500
C16 H16 0.9500
C100 C105 1.414(6)
C100 C101 1.419(6)
C101 C102 1.380(6)
C101 H101 0.9500
C102 C103 1.389(7)
C102 H102 0.9500
C103 C104 1.372(7)
C103 H103 0.9500
C104 C105 1.411(6)
C104 H104 0.9500
C105 C106 1.449(6)
C106 H106 0.9500
C107 C108 1.524(6)
C107 H10A 0.9900
C107 H10B 0.9900
C108 H10C 0.9900
C108 H10D 0.9900
C109 C110 1.528(6)
C109 H10E 0.9900
C109 H10F 0.9900
C110 H11A 0.9900
C110 H11B 0.9900
C111 C112 1.523(6)
C111 H11C 0.9900
C111 H11D 0.9900
C112 H11E 0.9900
C112 H11F 0.9900
C113 C114 1.438(6)
C113 H113 0.9500
C114 C115 1.412(6)
C114 C119 1.427(6)
C115 C116 1.366(7)
C115 H115 0.9500
C116 C117 1.386(7)
C116 H116 0.9500
C117 C118 1.380(6)
C117 H117 0.9500
C118 C119 1.407(6)
C118 H118 0.9500
C120 C121 1.504(5)
C120 H120 1.0000
C121 C122 1.392(5)
C121 C126 1.404(5)
C122 C123 1.387(6)
C122 H122 0.9500
C123 C124 1.389(6)
C123 H123 0.9500
C124 C125 1.388(5)
C124 H124 0.9500
C125 C126 1.399(5)
C125 H125 0.9500
S1S O1S 1.491(4)
S1S C11S 1.726(7)
S1S C10S 1.764(5)
C10S H10G 0.9800
C10S H10H 0.9800
C10S H10I 0.9800
C11S H11G 0.9800
C11S H11H 0.9800
C11S H11I 0.9800
S2S O2S 1.504(5)
S2S C20S 1.690(8)
S2S C21S 1.713(7)
S2S' C20S 1.349(11)
S2S' O2S 1.562(6)
S2S' C21S 1.900(7)
C20S H20A 0.9800
C20S H20B 0.9800
C20S H20C 0.9800
C20S H20D 0.9800
C20S H20E 0.9800
C20S H20F 0.9800
C21S H21A 0.9800
C21S H21B 0.9800
C21S H21C 0.9800
C21S H21D 0.9800
C21S H21E 0.9800
C21S H21F 0.9800
S3S O3S' 1.205(13)
S3S O3S 1.265(13)
S3S C30S 1.781(10)
S3S C31S 1.793(9)
O3S O3S' 1.661(17)
C30S H30A 0.9800
C30S H30B 0.9800
C30S H30C 0.9800
C31S H31A 0.9800
C31S H31B 0.9800
C31S H31C 0.9800
O1W H1WA 0.8564
O1W H1WB 0.8764
O2W H2WA 1.0753
O2W H2WB 1.0348

loop_
_geom_hbond_atom_site_label_D
_geom_hbond_atom_site_label_H
_geom_hbond_atom_site_label_A
_geom_hbond_distance_DH
_geom_hbond_distance_HA
_geom_hbond_distance_DA
_geom_hbond_angle_DHA
_geom_hbond_site_symmetry_A
O1W H1WA O102 0.86 2.07 2.901(9) 163.7 .
O1W H1WB O101 0.88 2.02 2.891(8) 176.8 .
O2W H2WA O2S 1.08 1.57 2.637(12) 168.8 3_666
O2W H2WB O1W 1.03 1.80 2.828(15) 174.8 2_655

loop_
_geom_torsion_atom_site_label_1
_geom_torsion_atom_site_label_2
_geom_torsion_atom_site_label_3
_geom_torsion_atom_site_label_4
_geom_torsion
O103 Zn11 O101 C100 -151.6(3)
O11 Zn11 O101 C100 99.2(3)
N101 Zn11 O101 C100 -13.3(3)
N103 Zn11 O101 C100 -64.9(5)
O12 Zn12 O102 C119 -118.0(4)
O103 Zn12 O102 C119 132.5(4)
N102 Zn12 O102 C119 -9.2(4)
N104 Zn12 O102 C119 50.0(6)
O101 Zn11 O103 C126 111.9(3)
O11 Zn11 O103 C126 -146.3(2)
N101 Zn11 O103 C126 15.7(3)
N103 Zn11 O103 C126 -51.5(3)
O101 Zn11 O103 Zn12 -118.08(13)
O11 Zn11 O103 Zn12 -16.30(15)
N101 Zn11 O103 Zn12 145.64(15)
N103 Zn11 O103 Zn12 78.52(13)
O12 Zn12 O103 C126 154.6(2)
O102 Zn12 O103 C126 -98.8(2)
N102 Zn12 O103 C126 -5.8(3)
N104 Zn12 O103 C126 60.0(2)
O12 Zn12 O103 Zn11 21.36(15)
O102 Zn12 O103 Zn11 127.94(13)
N102 Zn12 O103 Zn11 -138.96(17)
N104 Zn12 O103 Zn11 -73.22(13)
O101 Zn11 N101 C106 5.5(3)
O103 Zn11 N101 C106 103.0(3)
O11 Zn11 N101 C106 -95.6(3)
N103 Zn11 N101 C106 172.4(3)
O101 Zn11 N101 C107 -174.0(3)
O103 Zn11 N101 C107 -76.5(3)
O11 Zn11 N101 C107 84.9(3)
N103 Zn11 N101 C107 -7.2(3)
O12 Zn12 N102 C113 111.1(4)
O102 Zn12 N102 C113 5.1(4)
O103 Zn12 N102 C113 -88.6(4)
N104 Zn12 N102 C113 -156.4(4)
O12 Zn12 N102 C112 -75.2(3)
O102 Zn12 N102 C112 178.8(3)
O103 Zn12 N102 C112 85.2(3)
N104 Zn12 N102 C112 17.3(3)
O101 Zn11 N103 C108 32.3(5)
O103 Zn11 N103 C108 120.3(2)
O11 Zn11 N103 C108 -132.0(2)
N101 Zn11 N103 C108 -20.8(2)
O101 Zn11 N103 C120 -89.2(5)
O103 Zn11 N103 C120 -1.2(2)
O11 Zn11 N103 C120 106.5(3)
N101 Zn11 N103 C120 -142.3(3)
O101 Zn11 N103 C109 153.9(4)
O103 Zn11 N103 C109 -118.1(3)
O11 Zn11 N103 C109 -10.4(3)
N101 Zn11 N103 C109 100.8(3)
O12 Zn12 N104 C120 -118.1(2)
O102 Zn12 N104 C120 73.5(4)
O103 Zn12 N104 C120 -10.2(2)
N102 Zn12 N104 C120 134.6(3)
O12 Zn12 N104 C111 121.7(2)
O102 Zn12 N104 C111 -46.7(4)
O103 Zn12 N104 C111 -130.4(2)
N102 Zn12 N104 C111 14.3(2)
O12 Zn12 N104 C110 0.6(3)
O102 Zn12 N104 C110 -167.8(3)
O103 Zn12 N104 C110 108.5(3)
N102 Zn12 N104 C110 -106.8(3)
O101 Zn11 O11 C10 105.9(3)
O103 Zn11 O11 C10 8.3(4)
N101 Zn11 O11 C10 -158.8(3)
N103 Zn11 O11 C10 -78.6(4)
O102 Zn12 O12 C10 -121.2(3)
O103 Zn12 O12 C10 -23.9(4)
N102 Zn12 O12 C10 143.4(3)
N104 Zn12 O12 C10 63.1(4)
Zn12 O12 C10 O11 15.3(6)
Zn12 O12 C10 C11 -163.0(3)
Zn11 O11 C10 O12 -6.2(6)
Zn11 O11 C10 C11 172.0(2)
O12 C10 C11 C12 -171.2(3)
O11 C10 C11 C12 10.4(5)
O12 C10 C11 C16 10.8(5)
O11 C10 C11 C16 -167.6(4)
C16 C11 C12 C13 -2.6(6)
C10 C11 C12 C13 179.5(3)
C11 C12 C13 C14 1.9(6)
C12 C13 C14 C15 -0.2(6)
C12 C13 C14 C140 178.0(3)
C15 C14 C140 O14 -0.2(6)
C13 C14 C140 O14 -178.3(4)
C13 C14 C15 C16 -0.8(6)
C140 C14 C15 C16 -179.0(4)
C14 C15 C16 C11 0.1(6)
C12 C11 C16 C15 1.5(6)
C10 C11 C16 C15 179.6(4)
Zn11 O101 C100 C105 13.3(5)
Zn11 O101 C100 C101 -167.3(3)
O101 C100 C101 C102 178.1(4)
C105 C100 C101 C102 -2.4(6)
C100 C101 C102 C103 2.1(6)
C101 C102 C103 C104 -0.2(7)
C102 C103 C104 C105 -1.3(6)
C103 C104 C105 C100 1.0(6)
C103 C104 C105 C106 -177.1(4)
O101 C100 C105 C104 -179.7(4)
C101 C100 C105 C104 0.9(5)
O101 C100 C105 C106 -1.7(6)
C101 C100 C105 C106 178.8(4)
C107 N101 C106 C105 -178.3(4)
Zn11 N101 C106 C105 2.2(6)
C104 C105 C106 N101 171.5(4)
C100 C105 C106 N101 -6.5(6)
C106 N101 C107 C108 -145.9(4)
Zn11 N101 C107 C108 33.6(4)
C120 N103 C108 C107 167.9(3)
C109 N103 C108 C107 -76.6(4)
Zn11 N103 C108 C107 44.1(3)
N101 C107 C108 N103 -53.2(4)
C108 N103 C109 C110 -151.0(3)
C120 N103 C109 C110 -30.7(4)
Zn11 N103 C109 C110 93.0(3)
C120 N104 C110 C109 23.1(4)
C111 N104 C110 C109 144.1(3)
Zn12 N104 C110 C109 -100.1(3)
N103 C109 C110 N104 4.7(4)
C120 N104 C111 C112 -162.5(3)
C110 N104 C111 C112 81.4(4)
Zn12 N104 C111 C112 -42.2(4)
C113 N102 C112 C111 128.1(4)
Zn12 N102 C112 C111 -46.1(4)
N104 C111 C112 N102 60.1(4)
C112 N102 C113 C114 -175.7(4)
Zn12 N102 C113 C114 -2.3(6)
N102 C113 C114 C115 178.2(4)
N102 C113 C114 C119 0.6(7)
C119 C114 C115 C116 -0.6(6)
C113 C114 C115 C116 -178.2(4)
C114 C115 C116 C117 1.5(7)
C115 C116 C117 C118 -1.1(7)
C116 C117 C118 C119 -0.2(7)
Zn12 O102 C119 C118 -171.2(3)
Zn12 O102 C119 C114 10.3(6)
C117 C118 C119 O102 -177.5(4)
C117 C118 C119 C114 1.0(6)
C115 C114 C119 O102 177.8(4)
C113 C114 C119 O102 -4.7(6)
C115 C114 C119 C118 -0.7(6)
C113 C114 C119 C118 176.8(4)
C111 N104 C120 N103 -163.1(3)
C110 N104 C120 N103 -42.5(4)
Zn12 N104 C120 N103 82.7(3)
C111 N104 C120 C121 74.9(4)
C110 N104 C120 C121 -164.5(3)
Zn12 N104 C120 C121 -39.3(4)
C108 N103 C120 N104 166.8(3)
C109 N103 C120 N104 45.6(3)
Zn11 N103 C120 N104 -76.0(3)
C108 N103 C120 C121 -70.1(4)
C109 N103 C120 C121 168.6(3)
Zn11 N103 C120 C121 47.1(4)
N104 C120 C121 C122 -123.2(4)
N103 C120 C121 C122 120.9(4)
N104 C120 C121 C126 58.8(5)
N103 C120 C121 C126 -57.1(5)
C126 C121 C122 C123 -0.2(6)
C120 C121 C122 C123 -178.2(4)
C121 C122 C123 C124 -0.2(6)
C122 C123 C124 C125 -0.3(6)
C123 C124 C125 C126 1.0(6)
Zn11 O103 C126 C125 -117.1(3)
Zn12 O103 C126 C125 113.8(3)
Zn11 O103 C126 C121 62.7(4)
Zn12 O103 C126 C121 -66.4(4)
C124 C125 C126 O103 178.4(3)
C124 C125 C126 C121 -1.3(5)
C122 C121 C126 O103 -178.8(3)
C120 C121 C126 O103 -0.9(5)
C122 C121 C126 C125 0.9(5)
C120 C121 C126 C125 178.9(3)
C20S S2S O2S S2S' -38.5(5)
C21S S2S O2S S2S' 67.9(4)
C20S S2S' O2S S2S 60.1(6)
C21S S2S' O2S S2S -53.4(3)
O2S S2S' C20S S2S -51.6(5)
C21S S2S' C20S S2S 56.2(4)
O2S S2S C20S S2S' 47.2(4)
C21S S2S C20S S2S' -63.9(4)
O2S S2S C21S S2S' -61.6(4)
C20S S2S C21S S2S' 46.4(5)
C20S S2S' C21S S2S -68.4(6)
O2S S2S' C21S S2S 54.4(3)
C30S S3S O3S O3S' -121.7(9)
C31S S3S O3S O3S' 113.1(8)
C30S S3S O3S' O3S 119.0(8)
C31S S3S O3S' O3S -128.0(8)
